data_1546073
loop_
_publ_author_name
'Ma, Xiao-Yan'
'An, Xian-Tao'
'Zhao, Xian-He'
'Du, Ji-Yuan'
'Deng, Yu-Hua'
'Zhang, Xiang-Zhi'
'Fan, Chun-An'

_publ_section_title
;
 Au-Catalyzed [2 + 3] Annulation of Enamides with Propargyl Esters: Total
 Synthesis of Cephalotaxine and Cephalezomine H.
;
_journal_issue 11
_journal_name_full 'Organic letters'
_journal_page_first 2965
_journal_page_last 2968
_journal_paper_doi 10.1021/acs.orglett.7b01202
_journal_volume 19
_journal_year 2017
_chemical_formula_moiety 'C24 H23 N O6'
_chemical_formula_sum 'C24 H23 N O6'
_chemical_formula_weight 421.43
_chemical_name_systematic
;
 ?
;
_space_group_crystal_system monoclinic
_space_group_IT_number 14
_space_group_name_Hall '-P 2ybc'
_space_group_name_H-M_alt 'P 1 21/c 1'
_symmetry_space_group_name_Hall '-P 2ybc'
_symmetry_space_group_name_H-M 'P 1 21/c 1'
_atom_sites_solution_hydrogens geom
_atom_sites_solution_primary iterative
_audit_creation_date 2013-06-20
_audit_creation_method
;
  Olex2 1.2
  (compiled Apr 23 2013 17:54:37, GUI svn.r4466)
;
_cell_angle_alpha 90
_cell_angle_beta 95.091(6)
_cell_angle_gamma 90
_cell_formula_units_Z 4
_cell_length_a 9.6711(6)
_cell_length_b 19.4443(14)
_cell_length_c 11.2024(7)
_cell_measurement_reflns_used 887
_cell_measurement_temperature 292.13(10)
_cell_measurement_theta_max 20.2480
_cell_measurement_theta_min 3.7860
_cell_volume 2098.3(2)
_computing_cell_refinement
;
CrysAlisPro, Agilent Technologies,
Version 1.171.36.28 (release 01-02-2013 CrysAlis171 .NET)
(compiled Feb  1 2013,16:14:44)
;
_computing_data_collection
;
CrysAlisPro, Agilent Technologies,
Version 1.171.36.28 (release 01-02-2013 CrysAlis171 .NET)
(compiled Feb  1 2013,16:14:44)
;
_computing_data_reduction
;
CrysAlisPro, Agilent Technologies,
Version 1.171.36.28 (release 01-02-2013 CrysAlis171 .NET)
(compiled Feb  1 2013,16:14:44)
;
_computing_molecular_graphics
;
O. V. Dolomanov, L. J. Bourhis, R. J. Gildea, J. A. K. Howard and H. Puschmann,
OLEX2: a complete structure solution, refinement and analysis program.
J. Appl. Cryst. (2009). 42, 339-341.
;
_computing_publication_material
;
O. V. Dolomanov, L. J. Bourhis, R. J. Gildea, J. A. K. Howard and H. Puschmann,
OLEX2: a complete structure solution, refinement and analysis program.
J. Appl. Cryst. (2009). 42, 339-341.
;
_computing_structure_refinement
;
SHELXL, G.M. Sheldrick, Acta Cryst.
(2008). A64, 112-122
;
_computing_structure_solution 'SUPERFLIP, J. Appl. Cryst. (2007) 40, 786-790'
_diffrn_ambient_temperature 292.13(10)
_diffrn_detector_area_resol_mean 16.0733
_diffrn_measured_fraction_theta_full 0.9964
_diffrn_measured_fraction_theta_max 0.8789
_diffrn_measurement_details
;
#__ type_ start__ end____ width___ exp.time_
  1 omega -103.00  -63.40   1.2000   30.0000
omega____ theta____ kappa____ phi______ frames
    -      -19.2137  178.0000 -120.0000 33

#__ type_ start__ end____ width___ exp.time_
  2 omega -103.00  -76.60   1.2000   30.0000
omega____ theta____ kappa____ phi______ frames
    -      -19.2137  178.0000  -30.0000 22

#__ type_ start__ end____ width___ exp.time_
  3 omega  -52.00   62.00   1.2000   30.0000
omega____ theta____ kappa____ phi______ frames
    -       22.6512  -19.0000  -60.0000 95

#__ type_ start__ end____ width___ exp.time_
  4 omega  -32.00   37.60   1.2000   30.0000
omega____ theta____ kappa____ phi______ frames
    -       22.6512  -57.0000 -150.0000 58
;
_diffrn_measurement_device_type 'SuperNova, Dual, Cu at zero, Eos'
_diffrn_measurement_method '\w scans'
_diffrn_orient_matrix_UB_11 0.0232005000
_diffrn_orient_matrix_UB_12 -0.0300934000
_diffrn_orient_matrix_UB_13 0.0313845000
_diffrn_orient_matrix_UB_21 0.0576687000
_diffrn_orient_matrix_UB_22 0.0184932000
_diffrn_orient_matrix_UB_23 0.0274188000
_diffrn_orient_matrix_UB_31 -0.0395441000
_diffrn_orient_matrix_UB_32 0.0091773000
_diffrn_orient_matrix_UB_33 0.0479173000
_diffrn_radiation_monochromator mirror
_diffrn_radiation_type 'Mo K\a'
_diffrn_radiation_wavelength 0.7107
_diffrn_reflns_av_R_equivalents 0.0762
_diffrn_reflns_av_unetI/netI 0.1513
_diffrn_reflns_Laue_measured_fraction_full 0.997
_diffrn_reflns_Laue_measured_fraction_max 0.998
_diffrn_reflns_limit_h_max 10
_diffrn_reflns_limit_h_min -11
_diffrn_reflns_limit_k_max 21
_diffrn_reflns_limit_k_min -24
_diffrn_reflns_limit_l_max 13
_diffrn_reflns_limit_l_min -11
_diffrn_reflns_number 8435
_diffrn_reflns_point_group_measured_fraction_full 0.997
_diffrn_reflns_point_group_measured_fraction_max 0.998
_diffrn_reflns_theta_full 25.500
_diffrn_reflns_theta_max 26.019
_diffrn_reflns_theta_min 3.096
_diffrn_source 'SuperNova (Mo) X-ray Source'
_exptl_absorpt_coefficient_mu 0.096
_exptl_absorpt_correction_T_max 1.00000
_exptl_absorpt_correction_T_min 0.98975
_exptl_absorpt_correction_type multi-scan
_exptl_absorpt_process_details
;
CrysAlisPro, Agilent Technologies,
Version 1.171.36.28 (release 01-02-2013 CrysAlis171 .NET)
(compiled Feb  1 2013,16:14:44)
Empirical absorption correction using spherical harmonics,
 implemented in SCALE3 ABSPACK scaling algorithm.
;
_exptl_crystal_colour 'clear light colourless'
_exptl_crystal_density_diffrn 1.334
_exptl_crystal_description block
_exptl_crystal_F_000 888
_exptl_crystal_size_max 0.11
_exptl_crystal_size_mid 0.05
_exptl_crystal_size_min 0.05
_refine_diff_density_max 0.278
_refine_diff_density_min -0.221
_refine_diff_density_rms 0.048
_refine_ls_extinction_method none
_refine_ls_goodness_of_fit_ref 1.001
_refine_ls_hydrogen_treatment constr
_refine_ls_matrix_type full
_refine_ls_number_parameters 282
_refine_ls_number_reflns 4114
_refine_ls_number_restraints 0
_refine_ls_restrained_S_all 1.001
_refine_ls_R_factor_all 0.2040
_refine_ls_R_factor_gt 0.0758
_refine_ls_shift/su_max 0.000
_refine_ls_shift/su_mean 0.000
_refine_ls_structure_factor_coef Fsqd
_refine_ls_weighting_details
;
 w=1/[\s^2^(Fo^2^)+(0.0478P)^2^]
 where P=(Fo^2^+2Fc^2^)/3
;
_refine_ls_weighting_scheme calc
_refine_ls_wR_factor_gt 0.1386
_refine_ls_wR_factor_ref 0.1956
_reflns_Friedel_coverage 0.000
_reflns_number_gt 1648
_reflns_number_total 4114
_reflns_threshold_expression 'I > 2\s(I)'
_cod_data_source_file ol7b01202_si_007.cif
_cod_data_source_block maxy0617_2
_cod_depositor_comments 'Adding full bibliography for 1546073--1546077.cif.'
_cod_database_code 1546073
_reflns_odcompleteness_completeness 99.64
_reflns_odcompleteness_iscentric 1
_reflns_odcompleteness_theta 26.32
_olex2_refinement_description
;
1. Fixed Uiso
 At 1.2 times of:
  All C(H) groups, All C(H,H) groups
 At 1.5 times of:
  All C(H,H,H) groups
2.a Ternary CH refined with riding coordinates:
 C5(H5)
2.b Secondary CH2 refined with riding coordinates:
 C2(H2A,H2B), C6(H6A,H6B), C7(H7A,H7B), C13(H13A,H13B)
2.c Aromatic/amide H refined with riding coordinates:
 C3(H3), C10(H10), C11(H11), C15(H15), C19(H19), C20(H20), C22(H22), C23(H23)
2.d Idealised Me refined as rotating group:
 C17(H17A,H17B,H17C), C24(H24A,H24B,H24C)
;
_shelx_space_group_comment
;
The symmetry employed for this shelxl refinement is uniquely defined
by the following loop, which should always be used as a source of
symmetry information in preference to the above space-group names.
They are only intended as comments.
;
_shelxl_version_number 2013-2

loop_
_space_group_symop_operation_xyz
'x, y, z'
'-x, y+1/2, -z+1/2'
'-x, -y, -z'
'x, -y-1/2, z-1/2'

loop_
_atom_site_label
_atom_site_type_symbol
_atom_site_fract_x
_atom_site_fract_y
_atom_site_fract_z
_atom_site_U_iso_or_equiv
_atom_site_adp_type
_atom_site_occupancy
_atom_site_site_symmetry_order
_atom_site_calc_flag
_atom_site_refinement_flags_posn
_atom_site_refinement_flags_adp
O1 O 0.9657(3) 0.53591(18) 0.3604(3) 0.0642(10) Uani 1 1 d . .
O2 O 0.3703(3) 0.42938(19) 0.8630(3) 0.0726(11) Uani 1 1 d . .
O3 O 0.3499(3) 0.54958(19) 0.8677(3) 0.0710(11) Uani 1 1 d . .
O4 O 0.8569(3) 0.65647(18) 0.9067(3) 0.0609(10) Uani 1 1 d . .
O5 O 1.0460(4) 0.5935(3) 0.9026(3) 0.1120(17) Uani 1 1 d . .
O6 O 1.3970(3) 0.75113(19) 0.5622(3) 0.0755(11) Uani 1 1 d . .
N1 N 0.8974(3) 0.6072(2) 0.5073(3) 0.0452(10) Uani 1 1 d . .
C1 C 0.7755(4) 0.6160(3) 0.5800(3) 0.0461(12) Uani 1 1 d . .
C2 C 0.7421(5) 0.6930(3) 0.5951(4) 0.0575(14) Uani 1 1 d . .
H2A H 0.7906 0.7208 0.5403 0.069 Uiso 1 1 calc R U
H2B H 0.6432 0.7013 0.5800 0.069 Uiso 1 1 calc R U
C3 C 0.7906(4) 0.7096(3) 0.7216(4) 0.0536(13) Uani 1 1 d . .
H3 H 0.7939 0.7537 0.7539 0.064 Uiso 1 1 calc R U
C4 C 0.8278(4) 0.6543(3) 0.7809(4) 0.0465(12) Uani 1 1 d . .
C5 C 0.8091(4) 0.5879(2) 0.7119(3) 0.0427(12) Uani 1 1 d . .
H5 H 0.8970 0.5625 0.7173 0.051 Uiso 1 1 calc R U
C6 C 0.6634(4) 0.5778(3) 0.5016(4) 0.0567(14) Uani 1 1 d . .
H6A H 0.6190 0.6080 0.4407 0.068 Uiso 1 1 calc R U
H6B H 0.5933 0.5593 0.5494 0.068 Uiso 1 1 calc R U
C7 C 0.7421(5) 0.5201(3) 0.4447(4) 0.0612(15) Uani 1 1 d . .
H7A H 0.7524 0.4802 0.4968 0.073 Uiso 1 1 calc R U
H7B H 0.6960 0.5064 0.3679 0.073 Uiso 1 1 calc R U
C8 C 0.8807(5) 0.5534(3) 0.4300(4) 0.0519(13) Uani 1 1 d . .
C9 C 0.6961(4) 0.5431(2) 0.7562(3) 0.0406(11) Uani 1 1 d . .
C10 C 0.7078(5) 0.4721(3) 0.7560(4) 0.0516(13) Uani 1 1 d . .
H10 H 0.7884 0.4523 0.7321 0.062 Uiso 1 1 calc R U
C11 C 0.6023(5) 0.4293(3) 0.7907(4) 0.0589(14) Uani 1 1 d . .
H11 H 0.6098 0.3816 0.7879 0.071 Uiso 1 1 calc R U
C12 C 0.4883(5) 0.4606(3) 0.8286(4) 0.0489(12) Uani 1 1 d . .
C13 C 0.2822(5) 0.4860(3) 0.8936(4) 0.0674(16) Uani 1 1 d . .
H13A H 0.1928 0.4830 0.8471 0.081 Uiso 1 1 calc R U
H13B H 0.2670 0.4839 0.9779 0.081 Uiso 1 1 calc R U
C14 C 0.4754(4) 0.5304(3) 0.8301(4) 0.0457(12) Uani 1 1 d . .
C15 C 0.5761(4) 0.5730(3) 0.7952(3) 0.0473(12) Uani 1 1 d . .
H15 H 0.5656 0.6206 0.7972 0.057 Uiso 1 1 calc R U
C16 C 0.9689(6) 0.6250(3) 0.9578(5) 0.0689(16) Uani 1 1 d . .
C17 C 0.9872(6) 0.6374(3) 1.0894(4) 0.0848(19) Uani 1 1 d . .
H17A H 1.0271 0.6821 1.1046 0.127 Uiso 1 1 calc R U
H17B H 1.0478 0.6030 1.1267 0.127 Uiso 1 1 calc R U
H17C H 0.8986 0.6351 1.1216 0.127 Uiso 1 1 calc R U
C18 C 1.0229(4) 0.6458(2) 0.5229(4) 0.0434(11) Uani 1 1 d . .
C19 C 1.0576(4) 0.6875(3) 0.4310(4) 0.0572(14) Uani 1 1 d . .
H19 H 0.9968 0.6919 0.3623 0.069 Uiso 1 1 calc R U
C20 C 1.1819(5) 0.7228(3) 0.4396(4) 0.0671(16) Uani 1 1 d . .
H20 H 1.2052 0.7502 0.3763 0.081 Uiso 1 1 calc R U
C21 C 1.2719(5) 0.7176(3) 0.5422(4) 0.0524(13) Uani 1 1 d . .
C22 C 1.2382(4) 0.6746(3) 0.6327(4) 0.0547(13) Uani 1 1 d . .
H22 H 1.2993 0.6698 0.7012 0.066 Uiso 1 1 calc R U
C23 C 1.1158(4) 0.6385(3) 0.6232(4) 0.0555(14) Uani 1 1 d . .
H23 H 1.0951 0.6091 0.6846 0.067 Uiso 1 1 calc R U
C24 C 1.4384(5) 0.7950(3) 0.4703(5) 0.096(2) Uani 1 1 d . .
H24A H 1.4538 0.7681 0.4008 0.144 Uiso 1 1 calc R U
H24B H 1.5226 0.8184 0.4982 0.144 Uiso 1 1 calc R U
H24C H 1.3667 0.8282 0.4497 0.144 Uiso 1 1 calc R U

loop_
_atom_site_aniso_label
_atom_site_aniso_U_11
_atom_site_aniso_U_22
_atom_site_aniso_U_33
_atom_site_aniso_U_23
_atom_site_aniso_U_13
_atom_site_aniso_U_12
O1 0.066(2) 0.083(3) 0.0460(18) -0.0097(19) 0.0175(17) 0.001(2)
O2 0.058(2) 0.067(3) 0.094(3) 0.006(2) 0.020(2) -0.011(2)
O3 0.059(2) 0.066(3) 0.093(3) -0.005(2) 0.0299(19) -0.006(2)
O4 0.056(2) 0.068(3) 0.057(2) -0.0098(19) -0.0055(16) -0.002(2)
O5 0.099(3) 0.168(5) 0.067(3) -0.019(3) -0.006(2) 0.060(3)
O6 0.052(2) 0.070(3) 0.103(3) 0.029(2) 0.0012(19) -0.014(2)
N1 0.039(2) 0.064(3) 0.0332(19) -0.002(2) 0.0067(16) -0.003(2)
C1 0.034(3) 0.068(4) 0.036(2) 0.000(3) 0.0033(19) 0.000(3)
C2 0.045(3) 0.065(4) 0.063(3) 0.011(3) 0.007(2) 0.008(3)
C3 0.052(3) 0.056(4) 0.054(3) -0.005(3) 0.006(2) -0.003(3)
C4 0.041(3) 0.062(4) 0.035(2) -0.002(3) -0.004(2) -0.009(3)
C5 0.030(2) 0.058(3) 0.040(2) 0.003(2) 0.0025(19) 0.001(2)
C6 0.041(3) 0.088(4) 0.039(3) -0.003(3) -0.005(2) -0.004(3)
C7 0.057(3) 0.085(4) 0.041(3) -0.008(3) 0.001(2) -0.012(3)
C8 0.054(3) 0.066(4) 0.035(2) 0.003(3) -0.001(2) -0.001(3)
C9 0.037(3) 0.052(3) 0.033(2) 0.003(2) 0.0014(18) 0.000(2)
C10 0.050(3) 0.052(3) 0.054(3) 0.005(3) 0.010(2) 0.011(3)
C11 0.057(3) 0.053(4) 0.067(3) 0.006(3) 0.004(3) 0.000(3)
C12 0.040(3) 0.056(4) 0.051(3) 0.004(3) 0.004(2) -0.010(3)
C13 0.061(4) 0.079(4) 0.064(3) 0.006(3) 0.016(3) -0.020(3)
C14 0.033(3) 0.057(4) 0.048(3) -0.002(3) 0.006(2) 0.004(3)
C15 0.043(3) 0.051(3) 0.048(3) -0.005(2) 0.010(2) -0.001(3)
C16 0.066(4) 0.082(5) 0.057(3) 0.005(3) 0.000(3) 0.000(3)
C17 0.103(4) 0.099(5) 0.050(3) 0.002(3) -0.008(3) -0.014(4)
C18 0.034(2) 0.054(3) 0.043(2) 0.004(2) 0.009(2) -0.003(2)
C19 0.041(3) 0.078(4) 0.053(3) 0.021(3) 0.002(2) 0.004(3)
C20 0.055(3) 0.078(4) 0.070(3) 0.035(3) 0.015(3) 0.004(3)
C21 0.038(3) 0.054(3) 0.065(3) 0.018(3) 0.006(2) -0.001(3)
C22 0.045(3) 0.069(4) 0.048(3) 0.013(3) -0.007(2) -0.004(3)
C23 0.043(3) 0.076(4) 0.047(3) 0.015(3) 0.004(2) -0.005(3)
C24 0.069(4) 0.088(5) 0.132(5) 0.051(4) 0.015(4) -0.018(4)

loop_
_atom_type_symbol
_atom_type_description
_atom_type_scat_dispersion_real
_atom_type_scat_dispersion_imag
_atom_type_scat_source
C C 0.0033 0.0016 'International Tables Vol C Tables 4.2.6.8 and 6.1.1.4'
H H 0.0000 0.0000 'International Tables Vol C Tables 4.2.6.8 and 6.1.1.4'
N N 0.0061 0.0033 'International Tables Vol C Tables 4.2.6.8 and 6.1.1.4'
O O 0.0106 0.0060 'International Tables Vol C Tables 4.2.6.8 and 6.1.1.4'

loop_
_geom_angle_atom_site_label_1
_geom_angle_atom_site_label_2
_geom_angle_atom_site_label_3
_geom_angle
C12 O2 C13 104.5(4)
C14 O3 C13 105.0(4)
C16 O4 C4 119.9(4)
C21 O6 C24 117.8(4)
C8 N1 C1 112.3(4)
C8 N1 C18 122.4(3)
C18 N1 C1 125.1(4)
N1 C1 C2 110.6(4)
N1 C1 C5 111.2(3)
N1 C1 C6 100.6(3)
C2 C1 C5 105.1(3)
C6 C1 C2 112.9(4)
C6 C1 C5 116.5(4)
C1 C2 H2A 110.7
C1 C2 H2B 110.7
H2A C2 H2B 108.8
C3 C2 C1 105.2(4)
C3 C2 H2A 110.7
C3 C2 H2B 110.7
C2 C3 H3 124.5
C4 C3 C2 110.9(4)
C4 C3 H3 124.5
O4 C4 C5 122.8(4)
C3 C4 O4 120.4(5)
C3 C4 C5 115.6(4)
C1 C5 H5 109.7
C4 C5 C1 100.9(4)
C4 C5 H5 109.7
C4 C5 C9 112.4(3)
C9 C5 C1 114.2(3)
C9 C5 H5 109.7
C1 C6 H6A 111.0
C1 C6 H6B 111.0
C1 C6 C7 104.0(4)
H6A C6 H6B 109.0
C7 C6 H6A 111.0
C7 C6 H6B 111.0
C6 C7 H7A 111.3
C6 C7 H7B 111.3
H7A C7 H7B 109.2
C8 C7 C6 102.1(4)
C8 C7 H7A 111.3
C8 C7 H7B 111.3
O1 C8 N1 124.7(4)
O1 C8 C7 126.8(5)
N1 C8 C7 108.5(4)
C10 C9 C5 120.8(4)
C10 C9 C15 118.9(4)
C15 C9 C5 120.3(4)
C9 C10 H10 118.9
C9 C10 C11 122.1(4)
C11 C10 H10 118.9
C10 C11 H11 121.6
C12 C11 C10 116.8(5)
C12 C11 H11 121.6
C11 C12 O2 127.2(5)
C11 C12 C14 121.8(4)
C14 C12 O2 110.9(4)
O2 C13 H13A 110.0
O2 C13 H13B 110.0
O3 C13 O2 108.4(3)
O3 C13 H13A 110.0
O3 C13 H13B 110.0
H13A C13 H13B 108.4
C12 C14 O3 111.1(4)
C12 C14 C15 122.3(4)
C15 C14 O3 126.6(5)
C9 C15 H15 121.0
C14 C15 C9 118.0(4)
C14 C15 H15 121.0
O4 C16 C17 111.9(5)
O5 C16 O4 122.8(5)
O5 C16 C17 125.2(6)
C16 C17 H17A 109.5
C16 C17 H17B 109.5
C16 C17 H17C 109.5
H17A C17 H17B 109.5
H17A C17 H17C 109.5
H17B C17 H17C 109.5
C19 C18 N1 118.7(4)
C19 C18 C23 119.0(4)
C23 C18 N1 122.1(4)
C18 C19 H19 119.7
C18 C19 C20 120.7(4)
C20 C19 H19 119.7
C19 C20 H20 119.9
C19 C20 C21 120.1(4)
C21 C20 H20 119.9
O6 C21 C20 125.5(4)
O6 C21 C22 115.5(4)
C22 C21 C20 119.0(4)
C21 C22 H22 119.6
C23 C22 C21 120.9(4)
C23 C22 H22 119.6
C18 C23 H23 119.8
C22 C23 C18 120.3(4)
C22 C23 H23 119.8
O6 C24 H24A 109.5
O6 C24 H24B 109.5
O6 C24 H24C 109.5
H24A C24 H24B 109.5
H24A C24 H24C 109.5
H24B C24 H24C 109.5

loop_
_geom_bond_atom_site_label_1
_geom_bond_atom_site_label_2
_geom_bond_distance
O1 C8 1.230(5)
O2 C12 1.377(5)
O2 C13 1.451(6)
O3 C13 1.441(5)
O3 C14 1.372(4)
O4 C4 1.413(5)
O4 C16 1.329(6)
O5 C16 1.182(6)
O6 C21 1.374(5)
O6 C24 1.422(5)
N1 C1 1.501(5)
N1 C8 1.357(6)
N1 C18 1.424(5)
C1 C2 1.545(6)
C1 C5 1.582(5)
C1 C6 1.527(6)
C2 H2A 0.9700
C2 H2B 0.9700
C2 C3 1.488(6)
C3 H3 0.9300
C3 C4 1.298(6)
C4 C5 1.507(6)
C5 H5 0.9800
C5 C9 1.515(5)
C6 H6A 0.9700
C6 H6B 0.9700
C6 C7 1.527(6)
C7 H7A 0.9700
C7 H7B 0.9700
C7 C8 1.511(6)
C9 C10 1.385(6)
C9 C15 1.403(5)
C10 H10 0.9300
C10 C11 1.399(6)
C11 H11 0.9300
C11 C12 1.361(6)
C12 C14 1.362(6)
C13 H13A 0.9700
C13 H13B 0.9700
C14 C15 1.363(6)
C15 H15 0.9300
C16 C17 1.488(6)
C17 H17A 0.9600
C17 H17B 0.9600
C17 H17C 0.9600
C18 C19 1.375(5)
C18 C23 1.382(5)
C19 H19 0.9300
C19 C20 1.381(6)
C20 H20 0.9300
C20 C21 1.383(6)
C21 C22 1.376(6)
C22 H22 0.9300
C22 C23 1.372(5)
C23 H23 0.9300
C24 H24A 0.9600
C24 H24B 0.9600
C24 H24C 0.9600

loop_
_geom_torsion_atom_site_label_1
_geom_torsion_atom_site_label_2
_geom_torsion_atom_site_label_3
_geom_torsion_atom_site_label_4
_geom_torsion
O2 C12 C14 O3 1.3(6)
O2 C12 C14 C15 -177.4(4)
O3 C14 C15 C9 -178.1(4)
O4 C4 C5 C1 178.5(3)
O4 C4 C5 C9 56.4(5)
O6 C21 C22 C23 179.7(4)
N1 C1 C2 C3 -106.3(4)
N1 C1 C5 C4 105.4(4)
N1 C1 C5 C9 -133.7(4)
N1 C1 C6 C7 33.0(4)
N1 C18 C19 C20 -176.4(4)
N1 C18 C23 C22 177.3(4)
C1 N1 C8 O1 179.7(4)
C1 N1 C8 C7 -0.2(5)
C1 N1 C18 C19 -116.4(5)
C1 N1 C18 C23 68.8(6)
C1 C2 C3 C4 -7.9(5)
C1 C5 C9 C10 100.5(5)
C1 C5 C9 C15 -77.8(5)
C1 C6 C7 C8 -33.7(4)
C2 C1 C5 C4 -14.3(4)
C2 C1 C5 C9 106.6(4)
C2 C1 C6 C7 150.9(4)
C2 C3 C4 O4 -170.2(3)
C2 C3 C4 C5 -2.1(5)
C3 C4 C5 C1 10.7(5)
C3 C4 C5 C9 -111.4(4)
C4 O4 C16 O5 -1.5(8)
C4 O4 C16 C17 175.8(4)
C4 C5 C9 C10 -145.3(4)
C4 C5 C9 C15 36.3(5)
C5 C1 C2 C3 13.8(4)
C5 C1 C6 C7 -87.3(4)
C5 C9 C10 C11 -176.8(4)
C5 C9 C15 C14 177.7(4)
C6 C1 C2 C3 141.8(4)
C6 C1 C5 C4 -140.1(4)
C6 C1 C5 C9 -19.2(5)
C6 C7 C8 O1 -158.5(5)
C6 C7 C8 N1 21.4(5)
C8 N1 C1 C2 -140.5(4)
C8 N1 C1 C5 103.1(4)
C8 N1 C1 C6 -20.9(5)
C8 N1 C18 C19 69.6(6)
C8 N1 C18 C23 -105.2(5)
C9 C10 C11 C12 -2.1(7)
C10 C9 C15 C14 -0.7(6)
C10 C11 C12 O2 177.6(4)
C10 C11 C12 C14 1.6(7)
C11 C12 C14 O3 177.8(4)
C11 C12 C14 C15 -0.8(8)
C12 O2 C13 O3 3.9(5)
C12 C14 C15 C9 0.3(7)
C13 O2 C12 C11 -179.5(5)
C13 O2 C12 C14 -3.1(5)
C13 O3 C14 C12 1.3(5)
C13 O3 C14 C15 179.8(4)
C14 O3 C13 O2 -3.2(5)
C15 C9 C10 C11 1.6(7)
C16 O4 C4 C3 -134.9(5)
C16 O4 C4 C5 57.9(6)
C18 N1 C1 C2 44.9(5)
C18 N1 C1 C5 -71.4(5)
C18 N1 C1 C6 164.5(4)
C18 N1 C8 O1 -5.6(7)
C18 N1 C8 C7 174.5(4)
C18 C19 C20 C21 -1.2(8)
C19 C18 C23 C22 2.5(7)
C19 C20 C21 O6 -178.8(5)
C19 C20 C21 C22 2.7(8)
C20 C21 C22 C23 -1.7(8)
C21 C22 C23 C18 -1.0(7)
C23 C18 C19 C20 -1.4(7)
C24 O6 C21 C20 0.0(8)
C24 O6 C21 C22 178.5(4)
